data_4130853
loop_
_publ_author_name
'Xie, Weilong'
'Yoon, Jung Hee'
'Chang, Sukbok'

_publ_section_title
;
 (NHC)Cu-Catalyzed Mild C-H Amidation of (Hetero)arenes with Deprotectable
 Carbamates: Scope and Mechanistic Studies.
;
_journal_issue 38
_journal_name_full 'Journal of the American Chemical Society'
_journal_page_first 12605
_journal_page_last 12614
_journal_paper_doi 10.1021/jacs.6b07486
_journal_volume 138
_journal_year 2016
_chemical_formula_sum 'C8 H12 N2 O2 S'
_chemical_formula_weight 200.26
_space_group_IT_number 14
_space_group_name_Hall '-P 2ybc'
_space_group_name_H-M_alt 'P 1 21/c 1'
_symmetry_cell_setting monoclinic
_symmetry_space_group_name_H-M 'P 1 21/c 1'
_atom_sites_solution_hydrogens geom
_atom_sites_solution_primary direct
_atom_sites_solution_secondary difmap
_audit_creation_method SHELXL-97
_cell_angle_alpha 90.000(2)
_cell_angle_beta 95.220(2)
_cell_angle_gamma 90.000(2)
_cell_formula_units_Z 8
_cell_length_a 10.0597(6)
_cell_length_b 10.1890(5)
_cell_length_c 19.7560(11)
_cell_measurement_reflns_used 9868
_cell_measurement_temperature 120(2)
_cell_measurement_theta_max 27.512
_cell_measurement_theta_min 2.851
_cell_volume 2016.56(19)
_computing_cell_refinement 'Bruker SMART APEXll'
_computing_data_collection 'Bruker SMART APEXll'
_computing_data_reduction 'Bruker SAINT'
_computing_molecular_graphics 'SHELXL-2013 (Sheldrick, 2013)'
_computing_publication_material 'SHELXL-2013 (Sheldrick, 2013)'
_computing_structure_refinement 'SHELXL-97 (Sheldrick, 1997)'
_computing_structure_solution SHELXTL
_diffrn_ambient_temperature 120(2)
_diffrn_measured_fraction_theta_full 0.997
_diffrn_measured_fraction_theta_max 0.997
_diffrn_measurement_device_type 'CCD area detector'
_diffrn_measurement_method 'omega phi scan'
_diffrn_radiation_monochromator graphite
_diffrn_radiation_source 'fine-focus sealed tube'
_diffrn_radiation_type MoK\a
_diffrn_radiation_wavelength 0.71073
_diffrn_reflns_av_R_equivalents 0.0516
_diffrn_reflns_av_sigmaI/netI 0.0255
_diffrn_reflns_limit_h_max 13
_diffrn_reflns_limit_h_min -13
_diffrn_reflns_limit_k_max 13
_diffrn_reflns_limit_k_min -12
_diffrn_reflns_limit_l_max 25
_diffrn_reflns_limit_l_min -25
_diffrn_reflns_number 75885
_diffrn_reflns_theta_full 27.55
_diffrn_reflns_theta_max 27.55
_diffrn_reflns_theta_min 2.25
_exptl_absorpt_coefficient_mu 0.292
_exptl_absorpt_correction_T_max 0.9548
_exptl_absorpt_correction_T_min 0.9073
_exptl_absorpt_correction_type multi-scan
_exptl_absorpt_process_details SADABS
_exptl_crystal_colour colourless
_exptl_crystal_density_diffrn 1.319
_exptl_crystal_density_method 'not measured'
_exptl_crystal_description bolck
_exptl_crystal_F_000 848
_exptl_crystal_size_max 0.34
_exptl_crystal_size_mid 0.24
_exptl_crystal_size_min 0.16
_refine_diff_density_max 0.435
_refine_diff_density_min -0.239
_refine_diff_density_rms 0.078
_refine_ls_extinction_method none
_refine_ls_goodness_of_fit_ref 1.271
_refine_ls_hydrogen_treatment mixed
_refine_ls_matrix_type full
_refine_ls_number_parameters 241
_refine_ls_number_reflns 4644
_refine_ls_number_restraints 0
_refine_ls_restrained_S_all 1.271
_refine_ls_R_factor_all 0.0632
_refine_ls_R_factor_gt 0.0477
_refine_ls_shift/su_max 0.014
_refine_ls_shift/su_mean 0.002
_refine_ls_structure_factor_coef Fsqd
_refine_ls_weighting_details 'calc w=1/[\s^2^(Fo^2^)+(0.1000P)^2^+0.1408P] where P=(Fo^2^+2Fc^2^)/3'
_refine_ls_weighting_scheme calc
_refine_ls_wR_factor_gt 0.1614
_refine_ls_wR_factor_ref 0.1733
_reflns_number_gt 3735
_reflns_number_total 4644
_reflns_threshold_expression >2sigma(I)
_cod_data_source_file ja6b07486_si_006.cif
_cod_data_source_block tri_a
_cod_depositor_comments
;
The following automatic conversions were performed:

data item '_exptl_absorpt_correction_type' value 'MULTI-SCAN' was
changed to 'multi-scan' in accordance with the
/home/saulius/struct/COD-crude-data/automatic-downloads/DataCite-retrospective/ACS/depositions/lib/dictionaries/cif_core.dic
dictionary named 'cif_core.dic' version 2.4.2 last updated on
2011-04-26.

Automatic conversion script
Id: cif_fix_values 6909 2019-04-08 15:41:33Z antanas 
;
_cod_original_sg_symbol_H-M P2(1)/c
_cod_database_code 4130853
_shelx_estimated_absorpt_t_min 0.907
_shelx_estimated_absorpt_t_max 0.955

loop_
_symmetry_equiv_pos_as_xyz
'x, y, z'
'-x, y+1/2, -z+1/2'
'-x, -y, -z'
'x, -y-1/2, z-1/2'

loop_
_atom_site_label
_atom_site_type_symbol
_atom_site_fract_x
_atom_site_fract_y
_atom_site_fract_z
_atom_site_U_iso_or_equiv
_atom_site_adp_type
_atom_site_occupancy
_atom_site_symmetry_multiplicity
_atom_site_calc_flag
_atom_site_refinement_flags
C1 C 0.23428(18) 0.19877(17) 0.65121(9) 0.0185(4) Uani 1 1 d .
C2 C 0.0353(2) 0.2837(2) 0.65874(10) 0.0276(5) Uani 1 1 d .
H2 H -0.0423 0.3061 0.6803 0.033 Uiso 1 1 calc R
C3 C 0.04833(19) 0.3157(2) 0.59374(10) 0.0256(4) Uani 1 1 d .
H3 H -0.0161 0.3626 0.5651 0.031 Uiso 1 1 calc R
C4 C 0.44844(18) 0.10685(18) 0.63191(9) 0.0214(4) Uani 1 1 d .
C5 C 0.6662(2) -0.0013(2) 0.63538(10) 0.0269(5) Uani 1 1 d .
C6 C 0.7261(2) 0.1009(3) 0.59149(14) 0.0484(7) Uani 1 1 d .
H6A H 0.6662 0.1155 0.5502 0.073 Uiso 1 1 calc R
H6B H 0.8128 0.0701 0.5790 0.073 Uiso 1 1 calc R
H6C H 0.7381 0.1834 0.6168 0.073 Uiso 1 1 calc R
C7 C 0.7641(2) -0.0373(2) 0.69566(11) 0.0374(5) Uani 1 1 d .
H7A H 0.7914 0.0423 0.7211 0.056 Uiso 1 1 calc R
H7B H 0.8428 -0.0794 0.6794 0.056 Uiso 1 1 calc R
H7C H 0.7213 -0.0981 0.7254 0.056 Uiso 1 1 calc R
C8 C 0.6184(2) -0.1221(2) 0.59589(11) 0.0382(5) Uani 1 1 d .
H8A H 0.5840 -0.1862 0.6269 0.057 Uiso 1 1 calc R
H8B H 0.6930 -0.1608 0.5742 0.057 Uiso 1 1 calc R
H8C H 0.5473 -0.0976 0.5610 0.057 Uiso 1 1 calc R
N1 N 0.14050(16) 0.21656(16) 0.69254(8) 0.0233(4) Uani 1 1 d .
N2 N 0.35324(15) 0.13986(15) 0.67416(7) 0.0215(4) Uani 1 1 d .
H2A H 0.3686 0.1228 0.7178 0.026 Uiso 1 1 calc R
O1 O 0.43658(14) 0.12492(14) 0.57135(6) 0.0290(4) Uani 1 1 d .
O2 O 0.55294(13) 0.05425(14) 0.66905(6) 0.0254(3) Uani 1 1 d .
S1 S 0.19866(5) 0.25951(5) 0.56974(2) 0.02249(18) Uani 1 1 d .
C9 C 0.27057(18) 0.44166(18) 0.35212(9) 0.0193(4) Uani 1 1 d .
C10 C 0.4540(2) 0.5642(2) 0.40827(10) 0.0286(5) Uani 1 1 d .
H10 H 0.5176 0.6128 0.4366 0.034 Uiso 1 1 calc R
C11 C 0.4674(2) 0.5308(2) 0.34340(10) 0.0265(4) Uani 1 1 d .
H11 H 0.5439 0.5546 0.3213 0.032 Uiso 1 1 calc R
C12 C 0.05865(18) 0.34522(18) 0.37226(9) 0.0202(4) Uani 1 1 d .
C13 C -0.15827(19) 0.23368(19) 0.36873(10) 0.0251(4) Uani 1 1 d .
C14 C -0.1123(2) 0.1226(2) 0.41674(11) 0.0368(5) Uani 1 1 d .
H14A H -0.0637 0.0573 0.3922 0.055 Uiso 1 1 calc R
H14B H -0.1902 0.0811 0.4342 0.055 Uiso 1 1 calc R
H14C H -0.0536 0.1578 0.4547 0.055 Uiso 1 1 calc R
C15 C -0.2258(2) 0.3438(2) 0.40364(13) 0.0406(6) Uani 1 1 d .
H15A H -0.1691 0.3715 0.4441 0.061 Uiso 1 1 calc R
H15B H -0.3119 0.3131 0.4171 0.061 Uiso 1 1 calc R
H15C H -0.2403 0.4181 0.3724 0.061 Uiso 1 1 calc R
C16 C -0.2468(2) 0.1828(2) 0.30812(11) 0.0383(6) Uani 1 1 d .
H16A H -0.2697 0.2551 0.2765 0.057 Uiso 1 1 calc R
H16B H -0.3286 0.1457 0.3237 0.057 Uiso 1 1 calc R
H16C H -0.1991 0.1146 0.2850 0.057 Uiso 1 1 calc R
N3 N 0.36371(16) 0.46010(17) 0.31076(8) 0.0234(4) Uani 1 1 d .
N4 N 0.15398(15) 0.37688(15) 0.33016(7) 0.0215(4) Uani 1 1 d .
H4 H 0.1406 0.3550 0.2870 0.026 Uiso 1 1 calc R
O3 O 0.06649(13) 0.37014(13) 0.43257(6) 0.0240(3) Uani 1 1 d .
O4 O -0.04173(13) 0.28406(13) 0.33569(7) 0.0240(3) Uani 1 1 d .
S2 S 0.30447(5) 0.50607(5) 0.43273(2) 0.02454(18) Uani 1 1 d .

loop_
_atom_site_aniso_label
_atom_site_aniso_U_11
_atom_site_aniso_U_22
_atom_site_aniso_U_33
_atom_site_aniso_U_23
_atom_site_aniso_U_13
_atom_site_aniso_U_12
C1 0.0208(9) 0.0170(9) 0.0180(8) -0.0009(7) 0.0030(7) -0.0009(7)
C2 0.0214(10) 0.0356(12) 0.0259(10) -0.0014(8) 0.0034(8) 0.0063(9)
C3 0.0228(10) 0.0275(10) 0.0264(10) 0.0034(8) 0.0014(8) 0.0049(8)
C4 0.0215(9) 0.0196(9) 0.0234(9) 0.0013(7) 0.0042(7) 0.0028(7)
C5 0.0239(10) 0.0312(11) 0.0268(10) 0.0022(8) 0.0088(8) 0.0121(8)
C6 0.0290(12) 0.0557(17) 0.0631(16) 0.0217(13) 0.0178(12) 0.0130(11)
C7 0.0334(12) 0.0416(14) 0.0366(12) -0.0029(10) 0.0003(9) 0.0168(10)
C8 0.0428(13) 0.0357(13) 0.0361(12) -0.0081(10) 0.0043(10) 0.0147(10)
N1 0.0208(8) 0.0287(9) 0.0207(8) -0.0002(6) 0.0031(6) 0.0033(7)
N2 0.0232(8) 0.0251(9) 0.0168(7) 0.0033(6) 0.0047(6) 0.0046(6)
O1 0.0297(8) 0.0378(9) 0.0206(7) 0.0051(6) 0.0081(6) 0.0089(6)
O2 0.0251(7) 0.0313(8) 0.0203(7) 0.0010(5) 0.0054(5) 0.0109(6)
S1 0.0232(3) 0.0249(3) 0.0196(3) 0.00486(17) 0.00348(19) 0.00261(18)
C9 0.0228(9) 0.0189(9) 0.0162(8) 0.0014(7) 0.0012(7) 0.0023(7)
C10 0.0233(10) 0.0316(11) 0.0300(10) -0.0004(8) -0.0029(8) -0.0055(9)
C11 0.0202(10) 0.0308(11) 0.0283(10) 0.0055(8) 0.0013(8) -0.0035(8)
C12 0.0221(9) 0.0174(9) 0.0213(9) 0.0009(7) 0.0042(7) 0.0011(7)
C13 0.0230(10) 0.0266(11) 0.0270(10) -0.0003(8) 0.0093(8) -0.0049(8)
C14 0.0418(13) 0.0300(12) 0.0394(12) 0.0068(9) 0.0083(10) -0.0080(10)
C15 0.0233(11) 0.0428(14) 0.0571(15) -0.0153(11) 0.0122(10) -0.0013(10)
C16 0.0349(12) 0.0441(14) 0.0358(12) -0.0043(10) 0.0032(9) -0.0211(11)
N3 0.0221(8) 0.0288(9) 0.0197(8) 0.0010(6) 0.0033(6) -0.0038(7)
N4 0.0227(8) 0.0257(9) 0.0166(7) -0.0036(6) 0.0048(6) -0.0043(7)
O3 0.0251(7) 0.0282(8) 0.0191(7) -0.0019(5) 0.0046(5) -0.0018(6)
O4 0.0243(7) 0.0266(8) 0.0217(7) -0.0041(5) 0.0054(5) -0.0094(6)
S2 0.0256(3) 0.0282(3) 0.0198(3) -0.00447(18) 0.0021(2) -0.00295(19)

loop_
_atom_type_symbol
_atom_type_description
_atom_type_scat_dispersion_real
_atom_type_scat_dispersion_imag
_atom_type_scat_source
C C 0.0033 0.0016 'International Tables Vol C Tables 4.2.6.8 and 6.1.1.4'
H H 0.0000 0.0000 'International Tables Vol C Tables 4.2.6.8 and 6.1.1.4'
N N 0.0061 0.0033 'International Tables Vol C Tables 4.2.6.8 and 6.1.1.4'
O O 0.0106 0.0060 'International Tables Vol C Tables 4.2.6.8 and 6.1.1.4'
S S 0.1246 0.1234 'International Tables Vol C Tables 4.2.6.8 and 6.1.1.4'

loop_
_geom_angle_atom_site_label_1
_geom_angle_atom_site_label_2
_geom_angle_atom_site_label_3
_geom_angle
N1 C1 N2 120.41(16)
N1 C1 S1 115.37(14)
N2 C1 S1 124.17(13)
C3 C2 N1 116.45(18)
C3 C2 H2 121.8
N1 C2 H2 121.8
C2 C3 S1 110.31(15)
C2 C3 H3 124.8
S1 C3 H3 124.8
O1 C4 O2 127.39(16)
O1 C4 N2 123.80(17)
O2 C4 N2 108.81(15)
O2 C5 C8 108.70(17)
O2 C5 C6 110.89(16)
C8 C5 C6 112.86(19)
O2 C5 C7 102.15(15)
C8 C5 C7 111.12(18)
C6 C5 C7 110.6(2)
C5 C6 H6A 109.5
C5 C6 H6B 109.5
H6A C6 H6B 109.5
C5 C6 H6C 109.5
H6A C6 H6C 109.5
H6B C6 H6C 109.5
C5 C7 H7A 109.5
C5 C7 H7B 109.5
H7A C7 H7B 109.5
C5 C7 H7C 109.5
H7A C7 H7C 109.5
H7B C7 H7C 109.5
C5 C8 H8A 109.5
C5 C8 H8B 109.5
H8A C8 H8B 109.5
C5 C8 H8C 109.5
H8A C8 H8C 109.5
H8B C8 H8C 109.5
C1 N1 C2 109.25(16)
C4 N2 C1 122.77(15)
C4 N2 H2A 118.6
C1 N2 H2A 118.6
C4 O2 C5 120.29(14)
C3 S1 C1 88.59(9)
N3 C9 N4 120.48(16)
N3 C9 S2 115.32(14)
N4 C9 S2 124.19(13)
C11 C10 S2 110.21(15)
C11 C10 H10 124.9
S2 C10 H10 124.9
C10 C11 N3 116.16(18)
C10 C11 H11 121.9
N3 C11 H11 121.9
O3 C12 O4 127.21(16)
O3 C12 N4 124.23(17)
O4 C12 N4 108.56(15)
O4 C13 C15 110.50(16)
O4 C13 C16 101.61(14)
C15 C13 C16 110.99(19)
O4 C13 C14 108.92(16)
C15 C13 C14 113.06(18)
C16 C13 C14 111.15(18)
C13 C14 H14A 109.5
C13 C14 H14B 109.5
H14A C14 H14B 109.5
C13 C14 H14C 109.5
H14A C14 H14C 109.5
H14B C14 H14C 109.5
C13 C15 H15A 109.5
C13 C15 H15B 109.5
H15A C15 H15B 109.5
C13 C15 H15C 109.5
H15A C15 H15C 109.5
H15B C15 H15C 109.5
C13 C16 H16A 109.5
C13 C16 H16B 109.5
H16A C16 H16B 109.5
C13 C16 H16C 109.5
H16A C16 H16C 109.5
H16B C16 H16C 109.5
C9 N3 C11 109.66(16)
C12 N4 C9 123.07(15)
C12 N4 H4 118.5
C9 N4 H4 118.5
C12 O4 C13 120.67(14)
C10 S2 C9 88.64(9)

loop_
_geom_bond_atom_site_label_1
_geom_bond_atom_site_label_2
_geom_bond_distance
C1 N1 1.315(2)
C1 N2 1.378(2)
C1 S1 1.7312(18)
C2 C3 1.343(3)
C2 N1 1.380(3)
C2 H2 0.9500
C3 S1 1.7234(19)
C3 H3 0.9500
C4 O1 1.206(2)
C4 O2 1.338(2)
C4 N2 1.368(2)
C5 O2 1.483(2)
C5 C8 1.512(3)
C5 C6 1.515(3)
C5 C7 1.520(3)
C6 H6A 0.9800
C6 H6B 0.9800
C6 H6C 0.9800
C7 H7A 0.9800
C7 H7B 0.9800
C7 H7C 0.9800
C8 H8A 0.9800
C8 H8B 0.9800
C8 H8C 0.9800
N2 H2A 0.8800
C9 N3 1.312(2)
C9 N4 1.381(2)
C9 S2 1.7275(18)
C10 C11 1.345(3)
C10 S2 1.726(2)
C10 H10 0.9500
C11 N3 1.379(2)
C11 H11 0.9500
C12 O3 1.214(2)
C12 O4 1.341(2)
C12 N4 1.364(2)
C13 O4 1.484(2)
C13 C15 1.510(3)
C13 C16 1.517(3)
C13 C14 1.521(3)
C14 H14A 0.9800
C14 H14B 0.9800
C14 H14C 0.9800
C15 H15A 0.9800
C15 H15B 0.9800
C15 H15C 0.9800
C16 H16A 0.9800
C16 H16B 0.9800
C16 H16C 0.9800
N4 H4 0.8800

loop_
_geom_hbond_atom_site_label_D
_geom_hbond_atom_site_label_H
_geom_hbond_atom_site_label_A
_geom_hbond_distance_DH
_geom_hbond_distance_HA
_geom_hbond_distance_DA
_geom_hbond_angle_DHA
C6 H6A O1 0.98 2.39 2.914(3) 113.1

loop_
_geom_torsion_atom_site_label_1
_geom_torsion_atom_site_label_2
_geom_torsion_atom_site_label_3
_geom_torsion_atom_site_label_4
_geom_torsion
N1 C2 C3 S1 0.8(3)
N2 C1 N1 C2 176.59(17)
S1 C1 N1 C2 -1.0(2)
C3 C2 N1 C1 0.2(3)
O1 C4 N2 C1 -0.7(3)
O2 C4 N2 C1 178.71(16)
N1 C1 N2 C4 173.13(17)
S1 C1 N2 C4 -9.5(3)
O1 C4 O2 C5 -6.0(3)
N2 C4 O2 C5 174.63(15)
C8 C5 O2 C4 -67.3(2)
C6 C5 O2 C4 57.3(2)
C7 C5 O2 C4 175.17(17)
C2 C3 S1 C1 -1.07(17)
N1 C1 S1 C3 1.24(16)
N2 C1 S1 C3 -176.27(17)
S2 C10 C11 N3 0.1(2)
N4 C9 N3 C11 177.76(17)
S2 C9 N3 C11 -1.1(2)
C10 C11 N3 C9 0.6(3)
O3 C12 N4 C9 -0.2(3)
O4 C12 N4 C9 179.64(16)
N3 C9 N4 C12 174.36(17)
S2 C9 N4 C12 -6.9(3)
O3 C12 O4 C13 -2.4(3)
N4 C12 O4 C13 177.85(15)
C15 C13 O4 C12 58.4(2)
C16 C13 O4 C12 176.30(17)
C14 C13 O4 C12 -66.3(2)
C11 C10 S2 C9 -0.53(16)
N3 C9 S2 C10 0.95(15)
N4 C9 S2 C10 -177.83(17)
